data_4300707
_journal_name_full 'Inorganic Chemistry'
_journal_paper_doi 10.1021/ic0518881
_journal_year 2006
_chemical_formula_sum 'C45 H47 N3 O25 Tb3'
_chemical_formula_weight 1506.62
_space_group_IT_number 2
_symmetry_cell_setting triclinic
_symmetry_space_group_name_Hall '-P 1'
_symmetry_space_group_name_H-M 'P -1'
_cell_angle_alpha 85.086(2)
_cell_angle_beta 88.092(2)
_cell_angle_gamma 62.225(2)
_cell_formula_units_Z 2
_cell_length_a 10.7622(9)
_cell_length_b 11.3038(10)
_cell_length_c 26.224(2)
_cell_measurement_temperature 273(2)
_cell_volume 2812.3(4)
_diffrn_ambient_temperature 298(2)
_exptl_crystal_density_diffrn 1.779
_cod_database_code 4300707

loop_
_symmetry_equiv_pos_as_xyz
'x, y, z'
'-x, -y, -z'

loop_
_atom_site_label
_atom_site_type_symbol
_atom_site_fract_x
_atom_site_fract_y
_atom_site_fract_z
_atom_site_U_iso_or_equiv
_atom_site_adp_type
_atom_site_occupancy
_atom_site_symmetry_multiplicity
_atom_site_calc_flag
_atom_site_refinement_flags
_atom_site_disorder_assembly
_atom_site_disorder_group
Tb1 Tb 0.62048(8) -0.03628(8) 0.93956(3) 0.0139(2) Uani 1 1 d . . .
Tb2 Tb 0.65614(8) 0.15364(8) 0.75811(3) 0.0172(2) Uani 1 1 d . . .
Tb3 Tb 0.58873(8) 0.38257(8) 0.60038(3) 0.0156(2) Uani 1 1 d . . .
O1 O 0.5750(13) -0.2201(11) 0.9616(4) 0.030(3) Uani 1 1 d . . .
O2 O 0.4522(14) -0.1767(12) 1.0357(5) 0.034(3) Uani 1 1 d . . .
O3 O 0.6649(13) -0.1437(12) 0.8651(4) 0.030(3) Uani 1 1 d . . .
O4 O 0.6039(12) -0.0094(11) 0.7942(4) 0.026(3) Uani 1 1 d . . .
O5 O 0.5630(13) -0.6135(11) 0.7450(4) 0.033(3) Uani 1 1 d . . .
O6 O 0.5335(14) -0.4969(13) 0.6708(4) 0.034(3) Uani 1 1 d . . .
O7 O 0.7564(12) 0.0479(12) 0.8992(4) 0.030(3) Uani 1 1 d . . .
O8 O 0.7268(13) 0.1937(12) 0.8343(4) 0.032(3) Uani 1 1 d . . .
O9 O 1.3703(11) 0.0492(10) 0.9700(4) 0.020(3) Uani 1 1 d . . .
O10 O 1.4056(12) 0.0901(13) 0.8879(4) 0.032(3) Uani 1 1 d . . .
O11 O 0.8499(13) -0.2163(13) 0.9583(5) 0.036(3) Uani 1 1 d . . .
O12 O 0.4850(13) 0.2090(12) 0.6946(4) 0.034(3) Uani 1 1 d . . .
O13 O 0.3896(13) 0.3586(13) 0.6292(5) 0.038(3) Uani 1 1 d . . .
O14 O -0.1569(12) 0.1967(13) 0.7257(5) 0.036(3) Uani 1 1 d . . .
O15 O -0.2053(12) 0.2643(12) 0.6444(4) 0.031(3) Uani 1 1 d . . .
O16 O 0.8792(14) -0.0448(13) 0.7829(5) 0.042(4) Uani 1 1 d . . .
O17 O 0.4365(13) 0.2568(13) 0.8055(5) 0.041(3) Uani 1 1 d . . .
O18 O 0.7454(13) 0.0100(12) 0.6851(4) 0.034(3) Uani 1 1 d . . .
O19 O 0.6445(12) 0.1523(11) 0.5851(4) 0.028(3) Uani 1 1 d . . .
O20 O 0.5070(12) 0.3096(12) 0.5271(4) 0.027(3) Uani 1 1 d . . .
O21 O 0.7465(12) 0.3727(13) 0.5288(4) 0.033(3) Uani 1 1 d . . .
O22 O 0.6989(12) 0.5311(12) 0.5783(5) 0.028(3) Uani 1 1 d . . .
O23 O 0.4154(12) 0.5885(11) 0.5580(4) 0.029(3) Uani 1 1 d . . .
O24 O 0.9891(17) 0.0711(17) 0.3474(7) 0.074(5) Uani 1 1 d . . .
O25 O 0.830(3) 0.525(3) 0.2074(10) 0.055(8) Uani 0.50 1 d PU . .
O26 O 0.928(2) 0.420(2) 0.2757(8) 0.027(6) Uani 0.50 1 d PU . .
C1 C 0.512(2) -0.247(2) 0.9987(9) 0.044(6) Uani 1 1 d . . .
C2 C 0.5052(18) -0.3805(15) 0.9976(6) 0.021(4) Uani 1 1 d . . .
C3 C 0.4730(19) -0.4338(17) 1.0439(6) 0.029(4) Uani 1 1 d . . .
H3A H 0.4548 -0.3879 1.0733 0.035 Uiso 1 1 calc R . .
C4 C 0.5314(18) -0.4466(16) 0.9547(6) 0.026(4) Uani 1 1 d . . .
H4A H 0.5523 -0.4110 0.9243 0.031 Uiso 1 1 calc R . .
C5 C 0.6291(18) -0.1179(18) 0.8182(6) 0.026(4) Uani 1 1 d . . .
C6 C 0.612(2) -0.2225(17) 0.7919(6) 0.027(4) Uani 1 1 d . . .
C7 C 0.5787(19) -0.2000(17) 0.7405(6) 0.027(4) Uani 1 1 d . . .
H7A H 0.5675 -0.1213 0.7223 0.033 Uiso 1 1 calc R . .
C8 C 0.562(2) -0.2932(17) 0.7169(6) 0.031(5) Uani 1 1 d . . .
H8A H 0.5389 -0.2770 0.6823 0.037 Uiso 1 1 calc R . .
C9 C 0.637(2) -0.3410(18) 0.8185(6) 0.034(5) Uani 1 1 d . . .
H9A H 0.6669 -0.3581 0.8525 0.041 Uiso 1 1 calc R . .
C10 C 0.6176(19) -0.4361(17) 0.7939(6) 0.028(4) Uani 1 1 d . . .
H10A H 0.6303 -0.5152 0.8122 0.033 Uiso 1 1 calc R . .
C11 C 0.5795(16) -0.4142(17) 0.7428(6) 0.019(4) Uani 1 1 d . . .
C12 C 0.5575(16) -0.5179(16) 0.7186(7) 0.020(4) Uani 1 1 d . . .
C13 C 0.7902(18) 0.1228(17) 0.8720(7) 0.022(4) Uani 1 1 d . . .
C14 C 0.9233(17) 0.1228(16) 0.8875(5) 0.017(4) Uani 1 1 d . . .
C15 C 0.9976(18) 0.0446(18) 0.9299(6) 0.030(5) Uani 1 1 d . . .
H15A H 0.9614 -0.0035 0.9501 0.036 Uiso 1 1 calc R . .
C16 C 1.124(2) 0.0360(19) 0.9430(6) 0.036(5) Uani 1 1 d . . .
H16A H 1.1713 -0.0143 0.9727 0.044 Uiso 1 1 calc R . .
C17 C 0.9789(19) 0.1923(18) 0.8571(6) 0.029(5) Uani 1 1 d . . .
H17A H 0.9282 0.2467 0.8287 0.035 Uiso 1 1 calc R . .
C18 C 1.1085(19) 0.1823(18) 0.8680(6) 0.032(5) Uani 1 1 d . . .
H18A H 1.1454 0.2278 0.8466 0.038 Uiso 1 1 calc R . .
C19 C 1.1831(16) 0.1045(17) 0.9110(6) 0.023(4) Uani 1 1 d . . .
C20 C 1.330(2) 0.0816(17) 0.9227(7) 0.033(5) Uani 1 1 d . . .
C21 C 0.3897(18) 0.2757(18) 0.6636(7) 0.025(4) Uani 1 1 d . . .
C22 C 0.2571(17) 0.2584(17) 0.6679(6) 0.018(4) Uani 1 1 d . . .
C23 C 0.165(2) 0.298(2) 0.6278(7) 0.047(6) Uani 1 1 d . . .
H23A H 0.1839 0.3325 0.5969 0.057 Uiso 1 1 calc R . .
C24 C 0.043(2) 0.285(2) 0.6330(7) 0.040(6) Uani 1 1 d . . .
H24A H -0.0173 0.3089 0.6051 0.048 Uiso 1 1 calc R . .
C25 C 0.2285(18) 0.2032(18) 0.7131(6) 0.028(4) Uani 1 1 d . . .
H25A H 0.2925 0.1719 0.7401 0.034 Uiso 1 1 calc R . .
C26 C 0.104(2) 0.1946(19) 0.7179(6) 0.034(5) Uani 1 1 d . . .
H26A H 0.0856 0.1577 0.7484 0.040 Uiso 1 1 calc R . .
C27 C 0.0093(18) 0.2396(18) 0.6785(6) 0.027(4) Uani 1 1 d . . .
C28 C -0.1259(18) 0.2336(16) 0.6834(7) 0.025(4) Uani 1 1 d . . .
C29 C 0.5622(18) 0.1893(18) 0.5467(6) 0.023(4) Uani 1 1 d . . .
C30 C 0.5287(18) 0.0902(17) 0.5226(6) 0.024(4) Uani 1 1 d . . .
C31 C 0.444(2) 0.1316(17) 0.4795(7) 0.034(5) Uani 1 1 d . . .
H31A H 0.4061 0.2202 0.4659 0.041 Uiso 1 1 calc R . .
C32 C 0.5830(18) -0.0388(15) 0.5435(7) 0.026(4) Uani 1 1 d . . .
H32A H 0.6381 -0.0652 0.5730 0.032 Uiso 1 1 calc R . .
C33 C 0.769(2) 0.4648(19) 0.5434(7) 0.030(4) Uani 1 1 d . . .
C34 C 0.8834(18) 0.4857(17) 0.5198(6) 0.021(4) Uani 1 1 d . . .
C35 C 0.963(2) 0.4125(19) 0.4813(7) 0.036(5) Uani 1 1 d . . .
H35A H 0.9395 0.3522 0.4675 0.044 Uiso 1 1 calc R . .
C36 C 0.920(2) 0.5734(18) 0.5378(7) 0.034(5) Uani 1 1 d . . .
H36A H 0.8673 0.6260 0.5636 0.041 Uiso 1 1 calc R . .
C37 C 0.918(2) -0.322(2) 0.9395(8) 0.045(5) Uani 1 1 d . . .
H37A H 0.8768 -0.3444 0.9140 0.053 Uiso 1 1 calc R . .
C38 C 1.126(3) -0.526(3) 0.9300(9) 0.091(10) Uani 1 1 d . . .
H38A H 1.0661 -0.5343 0.9057 0.136 Uiso 1 1 calc R . .
H38B H 1.1583 -0.6012 0.9552 0.136 Uiso 1 1 calc R . .
H38C H 1.2051 -0.5245 0.9126 0.136 Uiso 1 1 calc R . .
C39 C 1.128(2) -0.377(2) 0.9934(8) 0.054(7) Uani 1 1 d . . .
H39A H 1.0659 -0.2942 1.0075 0.081 Uiso 1 1 calc R . .
H39B H 1.2063 -0.3697 0.9776 0.081 Uiso 1 1 calc R . .
H39C H 1.1618 -0.4483 1.0202 0.081 Uiso 1 1 calc R . .
C40 C 1.001(3) -0.073(2) 0.7747(9) 0.063(7) Uani 1 1 d . . .
H40A H 1.0196 -0.0322 0.7452 0.076 Uiso 1 1 calc R . .
C41 C 1.083(3) -0.216(3) 0.8465(11) 0.124(15) Uani 1 1 d . . .
H41A H 0.9845 -0.1893 0.8480 0.185 Uiso 1 1 calc R . .
H41B H 1.1106 -0.1887 0.8760 0.185 Uiso 1 1 calc R . .
H41C H 1.1348 -0.3118 0.8461 0.185 Uiso 1 1 calc R . .
C42 C 1.250(3) -0.172(4) 0.7875(16) 0.18(2) Uani 1 1 d . . .
H42A H 1.2393 -0.1162 0.7565 0.271 Uiso 1 1 calc R . .
H42B H 1.3116 -0.2640 0.7814 0.271 Uiso 1 1 calc R . .
H42C H 1.2894 -0.1455 0.8138 0.271 Uiso 1 1 calc R . .
C43 C 0.987(3) 0.016(3) 0.3883(10) 0.067(7) Uani 1 1 d . . .
H43A H 1.0723 -0.0366 0.4052 0.081 Uiso 1 1 calc R . .
C44 C 0.738(3) 0.092(3) 0.3822(11) 0.089(9) Uani 1 1 d . . .
H44A H 0.7521 0.1352 0.3511 0.134 Uiso 1 1 calc R . .
H44B H 0.6661 0.1572 0.4020 0.134 Uiso 1 1 calc R . .
H44C H 0.7098 0.0264 0.3741 0.134 Uiso 1 1 calc R . .
C45 C 0.877(3) -0.047(3) 0.4600(10) 0.111(12) Uani 1 1 d . . .
H45A H 0.9707 -0.0852 0.4735 0.167 Uiso 1 1 calc R . .
H45B H 0.8535 -0.1181 0.4556 0.167 Uiso 1 1 calc R . .
H45C H 0.8123 0.0123 0.4834 0.167 Uiso 1 1 calc R . .
N1 N 1.051(2) -0.4073(18) 0.9540(7) 0.061(6) Uani 1 1 d . . .
N2 N 1.111(3) -0.158(2) 0.8040(8) 0.071(7) Uani 1 1 d . . .
N3 N 0.869(2) 0.0252(19) 0.4117(8) 0.063(6) Uani 1 1 d . . .

loop_
_atom_site_aniso_label
_atom_site_aniso_U_11
_atom_site_aniso_U_22
_atom_site_aniso_U_33
_atom_site_aniso_U_23
_atom_site_aniso_U_13
_atom_site_aniso_U_12
Tb1 0.0152(4) 0.0150(4) 0.0154(4) 0.0013(3) -0.0019(3) -0.0106(4)
Tb2 0.0166(5) 0.0208(5) 0.0193(4) 0.0049(3) -0.0035(3) -0.0138(4)
Tb3 0.0178(5) 0.0217(5) 0.0145(4) 0.0007(3) -0.0015(3) -0.0156(4)
O1 0.051(9) 0.020(7) 0.036(7) -0.009(6) 0.015(6) -0.030(7)
O2 0.060(10) 0.021(7) 0.030(7) -0.015(6) 0.020(7) -0.026(7)
O3 0.043(8) 0.035(8) 0.023(7) -0.010(6) 0.001(6) -0.026(7)
O4 0.036(8) 0.027(7) 0.029(7) 0.001(6) 0.003(6) -0.026(6)
O5 0.053(9) 0.018(7) 0.039(8) 0.009(6) -0.015(6) -0.025(7)
O6 0.060(9) 0.055(9) 0.009(6) -0.010(6) 0.002(6) -0.044(8)
O7 0.033(8) 0.036(8) 0.034(7) 0.006(6) -0.007(6) -0.028(7)
O8 0.038(8) 0.045(8) 0.019(7) 0.002(6) -0.008(6) -0.026(7)
O9 0.024(7) 0.024(7) 0.017(6) -0.003(5) -0.001(5) -0.016(6)
O10 0.028(8) 0.061(9) 0.014(6) 0.009(6) 0.003(5) -0.030(7)
O11 0.024(8) 0.042(9) 0.039(8) -0.002(7) -0.003(6) -0.013(7)
O12 0.026(8) 0.043(8) 0.037(8) 0.003(6) -0.011(6) -0.021(7)
O13 0.035(8) 0.051(9) 0.046(8) 0.009(7) -0.002(6) -0.037(8)
O14 0.025(8) 0.049(9) 0.042(8) 0.024(7) -0.007(6) -0.027(7)
O15 0.020(7) 0.046(8) 0.029(7) 0.006(6) -0.008(6) -0.019(6)
O16 0.017(8) 0.047(9) 0.055(9) 0.016(7) -0.004(6) -0.010(7)
O17 0.037(9) 0.051(9) 0.037(8) 0.004(7) 0.010(6) -0.024(7)
O18 0.031(8) 0.042(8) 0.029(7) -0.008(6) 0.011(6) -0.016(7)
O19 0.032(8) 0.034(7) 0.026(7) -0.006(6) -0.011(6) -0.020(6)
O20 0.039(8) 0.033(8) 0.022(7) 0.002(6) -0.010(6) -0.026(7)
O21 0.031(8) 0.054(9) 0.028(7) 0.011(6) -0.007(6) -0.033(7)
O22 0.026(7) 0.028(7) 0.037(8) 0.000(6) 0.002(6) -0.017(6)
O23 0.031(8) 0.032(7) 0.022(7) -0.001(5) -0.003(5) -0.012(6)
O24 0.048(11) 0.078(13) 0.074(12) 0.000(10) 0.027(9) -0.014(10)
O25 0.060(12) 0.041(11) 0.046(11) -0.019(8) 0.005(8) -0.006(8)
O26 0.032(7) 0.020(7) 0.026(7) -0.008(5) 0.000(5) -0.009(5)
C1 0.029(13) 0.029(12) 0.072(17) 0.026(12) -0.030(12) -0.014(10)
C2 0.032(11) 0.006(8) 0.032(10) -0.002(7) 0.002(8) -0.014(8)
C3 0.042(12) 0.030(11) 0.021(10) 0.005(8) -0.004(8) -0.022(10)
C4 0.040(12) 0.018(10) 0.026(10) -0.005(8) 0.002(8) -0.017(9)
C5 0.032(11) 0.037(11) 0.025(10) 0.002(9) -0.008(8) -0.030(10)
C6 0.052(13) 0.021(10) 0.022(10) -0.002(8) 0.002(9) -0.030(10)
C7 0.055(13) 0.023(10) 0.012(9) 0.004(7) -0.012(8) -0.025(10)
C8 0.050(13) 0.032(11) 0.020(10) 0.008(8) -0.011(9) -0.029(10)
C9 0.063(15) 0.032(11) 0.012(9) -0.007(8) -0.002(9) -0.024(11)
C10 0.050(13) 0.023(10) 0.023(10) -0.006(8) -0.004(9) -0.027(10)
C11 0.016(9) 0.034(10) 0.017(9) -0.007(8) 0.008(7) -0.019(8)
C12 0.013(9) 0.022(10) 0.035(11) -0.019(8) 0.006(8) -0.013(8)
C13 0.021(10) 0.019(10) 0.036(11) -0.010(8) 0.007(8) -0.016(8)
C14 0.024(10) 0.023(9) 0.011(8) -0.002(7) 0.000(7) -0.017(8)
C15 0.025(11) 0.040(12) 0.035(11) 0.013(9) -0.003(8) -0.027(10)
C16 0.049(14) 0.042(12) 0.021(10) 0.015(9) -0.024(9) -0.025(11)
C17 0.031(11) 0.041(12) 0.027(10) 0.015(9) -0.011(8) -0.029(10)
C18 0.034(12) 0.039(12) 0.029(11) 0.020(9) -0.001(9) -0.025(10)
C19 0.005(9) 0.035(11) 0.025(10) 0.008(8) -0.001(7) -0.007(8)
C20 0.054(14) 0.023(11) 0.029(11) 0.002(8) -0.019(10) -0.024(10)
C21 0.019(10) 0.028(11) 0.028(10) -0.014(9) -0.001(8) -0.008(9)
C22 0.020(9) 0.032(10) 0.010(8) -0.005(7) 0.001(7) -0.019(8)
C23 0.033(13) 0.070(16) 0.047(13) 0.044(11) -0.027(10) -0.036(12)
C24 0.044(13) 0.058(14) 0.032(11) 0.030(10) -0.031(10) -0.039(12)
C25 0.031(11) 0.046(12) 0.020(10) 0.003(8) -0.006(8) -0.030(10)
C26 0.037(12) 0.049(13) 0.020(10) 0.007(9) -0.001(9) -0.026(11)
C27 0.027(11) 0.032(11) 0.026(10) 0.012(8) -0.012(8) -0.020(9)
C28 0.031(11) 0.011(9) 0.041(12) -0.009(8) 0.004(9) -0.017(8)
C29 0.027(11) 0.029(11) 0.021(10) -0.004(8) 0.010(8) -0.021(9)
C30 0.024(10) 0.032(11) 0.024(10) -0.002(8) -0.004(8) -0.019(9)
C31 0.043(13) 0.017(10) 0.042(12) 0.013(9) -0.006(10) -0.015(9)
C32 0.031(11) 0.011(9) 0.035(11) -0.005(8) -0.012(8) -0.007(8)
C33 0.039(13) 0.030(11) 0.030(11) 0.008(9) 0.004(9) -0.027(10)
C34 0.021(10) 0.028(10) 0.013(9) 0.002(8) -0.002(7) -0.012(8)
C35 0.037(13) 0.039(12) 0.050(13) -0.004(10) 0.005(10) -0.032(11)
C36 0.035(12) 0.027(11) 0.033(11) 0.008(9) 0.007(9) -0.011(10)
C37 0.042(14) 0.030(13) 0.048(14) -0.008(10) 0.014(11) -0.005(11)
C38 0.10(3) 0.08(2) 0.059(18) -0.014(16) 0.011(16) -0.009(18)
C39 0.032(13) 0.037(13) 0.079(17) 0.007(12) -0.034(12) -0.003(11)
C40 0.07(2) 0.047(15) 0.065(17) 0.035(13) -0.013(14) -0.023(14)
C41 0.06(2) 0.18(4) 0.09(2) -0.08(3) -0.021(19) -0.01(2)
C42 0.016(18) 0.18(4) 0.32(6) 0.04(4) 0.00(3) -0.03(2)
C43 0.039(16) 0.09(2) 0.063(18) -0.008(15) 0.021(13) -0.018(15)
C44 0.049(19) 0.08(2) 0.12(3) -0.031(18) 0.011(17) -0.013(16)
C45 0.10(3) 0.16(3) 0.07(2) 0.02(2) 0.012(18) -0.06(3)
N1 0.045(13) 0.048(12) 0.059(13) -0.017(10) 0.018(10) 0.003(10)
N2 0.10(2) 0.068(15) 0.044(13) 0.002(11) 0.010(13) -0.036(15)
N3 0.069(16) 0.053(13) 0.068(14) -0.011(11) 0.031(12) -0.030(12)

loop_
_geom_bond_atom_site_label_1
_geom_bond_atom_site_label_2
_geom_bond_distance
_geom_bond_site_symmetry_2
_geom_bond_publ_flag
Tb1 O7 2.277(11) . ?
Tb1 O2 2.304(11) 2_657 ?
Tb1 O3 2.306(11) . ?
Tb1 O9 2.366(10) 2_757 ?
Tb1 O1 2.370(10) . ?
Tb1 O11 2.389(13) . ?
Tb1 O10 2.454(11) 1_455 ?
Tb1 O9 2.527(11) 1_455 ?
Tb1 C20 2.81(2) 1_455 ?
Tb1 Tb1 3.9196(16) 2_657 ?
Tb2 O4 2.290(10) . ?
Tb2 O8 2.313(11) . ?
Tb2 O5 2.337(11) 1_565 ?
Tb2 O12 2.347(11) . ?
Tb2 O14 2.395(11) 1_655 ?
Tb2 O17 2.445(13) . ?
Tb2 O16 2.460(13) . ?
Tb2 O18 2.487(12) . ?
Tb3 O15 2.276(11) 1_655 ?
Tb3 O6 2.285(11) 1_565 ?
Tb3 O13 2.374(11) . ?
Tb3 O23 2.405(11) . ?
Tb3 O19 2.450(11) . ?
Tb3 O21 2.462(12) . ?
Tb3 O22 2.491(11) . ?
Tb3 O20 2.491(10) . ?
Tb3 C29 2.823(16) . ?
Tb3 C33 2.843(17) . ?
O1 C1 1.26(2) . ?
O2 C1 1.27(3) . ?
O2 Tb1 2.304(11) 2_657 ?
O3 C5 1.269(18) . ?
O4 C5 1.241(18) . ?
O5 C12 1.210(18) . ?
O5 Tb2 2.337(11) 1_545 ?
O6 C12 1.269(18) . ?
O6 Tb3 2.285(11) 1_545 ?
O7 C13 1.234(19) . ?
O8 C13 1.220(19) . ?
O9 C20 1.294(18) . ?
O9 Tb1 2.366(10) 2_757 ?
O9 Tb1 2.527(11) 1_655 ?
O10 C20 1.23(2) . ?
O10 Tb1 2.454(11) 1_655 ?
O11 C37 1.21(2) . ?
O12 C21 1.230(19) . ?
O13 C21 1.24(2) . ?
O14 C28 1.24(2) . ?
O14 Tb2 2.395(11) 1_455 ?
O15 C28 1.271(19) . ?
O15 Tb3 2.276(11) 1_455 ?
O16 C40 1.21(3) . ?
O19 C29 1.271(18) . ?
O20 C29 1.270(18) . ?
O21 C33 1.26(2) . ?
O22 C33 1.23(2) . ?
O24 C43 1.20(3) . ?
C1 C2 1.55(2) . ?
C2 C4 1.35(2) . ?
C2 C3 1.41(2) . ?
C3 C4 1.37(2) 2_647 ?
C4 C3 1.37(2) 2_647 ?
C5 C6 1.50(2) . ?
C6 C9 1.37(2) . ?
C6 C7 1.38(2) . ?
C7 C8 1.35(2) . ?
C8 C11 1.41(2) . ?
C9 C10 1.40(2) . ?
C10 C11 1.38(2) . ?
C11 C12 1.49(2) . ?
C13 C14 1.50(2) . ?
C14 C15 1.37(2) . ?
C14 C17 1.38(2) . ?
C15 C16 1.38(2) . ?
C16 C19 1.42(2) . ?
C17 C18 1.38(2) . ?
C18 C19 1.39(2) . ?
C19 C20 1.51(2) . ?
C20 Tb1 2.81(2) 1_655 ?
C21 C22 1.53(2) . ?
C22 C23 1.37(2) . ?
C22 C25 1.39(2) . ?
C23 C24 1.38(2) . ?
C24 C27 1.36(2) . ?
C25 C26 1.38(2) . ?
C26 C27 1.37(2) . ?
C27 C28 1.49(2) . ?
C29 C30 1.52(2) . ?
C30 C32 1.36(2) . ?
C30 C31 1.38(2) . ?
C31 C32 1.40(2) 2_656 ?
C32 C31 1.40(2) 2_656 ?
C33 C34 1.47(2) . ?
C34 C36 1.35(2) . ?
C34 C35 1.36(2) . ?
C35 C36 1.41(2) 2_766 ?
C36 C35 1.41(2) 2_766 ?
C37 N1 1.35(3) . ?
C38 N1 1.40(3) . ?
C39 N1 1.50(3) . ?
C40 N2 1.34(3) . ?
C41 N2 1.34(3) . ?
C42 N2 1.49(3) . ?
C43 N3 1.36(3) . ?
C44 N3 1.46(3) . ?
C45 N3 1.43(3) . ?
